data_4025836
loop_
_publ_author_name
'Nohemy A. Sorto'
'Marilyn M. Olmstead'
'Jared T. Shaw'

_publ_section_title
;
 Practical Synthesis of PC190723, an Inhibitor of the Bacterial Cell
 Division Protein FtsZ
;
_journal_name_full 'Journal of Organic Chemistry'
_journal_page_first 7946
_journal_page_last 7949
_journal_paper_doi 10.1021/jo101720y
_journal_volume 75
_journal_year 2010
_chemical_formula_moiety 'C14 H7 Cl2 F N2 O3'
_chemical_formula_sum 'C14 H7 Cl2 F N2 O3'
_chemical_formula_weight 341.12
_chemical_name_systematic
; 
 ? 
;
_space_group_IT_number 2
_symmetry_cell_setting triclinic
_symmetry_space_group_name_Hall '-P 1'
_symmetry_space_group_name_H-M 'P -1'
_atom_sites_solution_hydrogens geom
_atom_sites_solution_primary direct
_atom_sites_solution_secondary difmap
_audit_creation_method SHELXL-97
_cell_angle_alpha 63.0260(10)
_cell_angle_beta 77.877(2)
_cell_angle_gamma 71.216(2)
_cell_formula_units_Z 2
_cell_length_a 8.4638(11)
_cell_length_b 9.5592(13)
_cell_length_c 10.0336(14)
_cell_measurement_reflns_used 9224
_cell_measurement_temperature 87(2)
_cell_measurement_theta_max 30.6
_cell_measurement_theta_min 2.45
_cell_volume 682.97(16)
_computing_cell_refinement 'SAINT (Bruker, 2010)'
_computing_data_collection 'Apex2 (Bruker, 2010)'
_computing_data_reduction 'SAINT (Bruker, 2010)'
_computing_molecular_graphics 'SHELXTL (Sheldrick, 1997)'
_computing_publication_material 'SHELXL97 (Sheldrick, 2008)'
_computing_structure_refinement 'SHELXL97 (Sheldrick, 2008)'
_computing_structure_solution 'SHELXS-97 (Sheldrick, 2008)'
_diffrn_ambient_temperature 87(2)
_diffrn_detector_area_resol_mean 0.833
_diffrn_measured_fraction_theta_full 0.994
_diffrn_measured_fraction_theta_max 0.994
_diffrn_measurement_device_type 'Bruker SMART Apex DUO'
_diffrn_measurement_method \w
_diffrn_radiation_monochromator graphite
_diffrn_radiation_source 'fine-focus sealed tube'
_diffrn_radiation_type MoK\a
_diffrn_radiation_wavelength 0.71073
_diffrn_reflns_av_R_equivalents 0.0232
_diffrn_reflns_av_sigmaI/netI 0.0230
_diffrn_reflns_limit_h_max 11
_diffrn_reflns_limit_h_min -11
_diffrn_reflns_limit_k_max 13
_diffrn_reflns_limit_k_min -13
_diffrn_reflns_limit_l_max 13
_diffrn_reflns_limit_l_min -13
_diffrn_reflns_number 9949
_diffrn_reflns_theta_full 29.13
_diffrn_reflns_theta_max 29.13
_diffrn_reflns_theta_min 2.28
_exptl_absorpt_coefficient_mu 0.501
_exptl_absorpt_correction_T_max 0.898
_exptl_absorpt_correction_T_min 0.821
_exptl_absorpt_correction_type multi-scan
_exptl_absorpt_process_details 'SADABS (Sheldrick, 1996)'
_exptl_crystal_colour colorless
_exptl_crystal_density_diffrn 1.659
_exptl_crystal_density_method 'not measured'
_exptl_crystal_description block
_exptl_crystal_F_000 344
_exptl_crystal_size_max 0.41
_exptl_crystal_size_mid 0.34
_exptl_crystal_size_min 0.22
_refine_diff_density_max 0.542
_refine_diff_density_min -0.392
_refine_diff_density_rms 0.061
_refine_ls_extinction_method none
_refine_ls_goodness_of_fit_ref 1.084
_refine_ls_hydrogen_treatment constr
_refine_ls_matrix_type full
_refine_ls_number_parameters 199
_refine_ls_number_reflns 3652
_refine_ls_number_restraints 0
_refine_ls_restrained_S_all 1.084
_refine_ls_R_factor_all 0.0327
_refine_ls_R_factor_gt 0.0319
_refine_ls_shift/su_max 0.001
_refine_ls_shift/su_mean 0.000
_refine_ls_structure_factor_coef Fsqd
_refine_ls_weighting_details 'calc w=1/[\s^2^(Fo^2^)+(0.0421P)^2^+0.3458P] where P=(Fo^2^+2Fc^2^)/3'
_refine_ls_weighting_scheme calc
_refine_ls_wR_factor_gt 0.0865
_refine_ls_wR_factor_ref 0.0871
_reflns_number_gt 3535
_reflns_number_total 3652
_reflns_threshold_expression I>2\s(I)
_cod_data_source_file jo101720y_si_001.cif
_cod_data_source_block mn2021
_cod_database_code 4025836

loop_
_symmetry_equiv_pos_as_xyz
'x, y, z'
'-x, -y, -z'

loop_
_atom_site_label
_atom_site_type_symbol
_atom_site_fract_x
_atom_site_fract_y
_atom_site_fract_z
_atom_site_U_iso_or_equiv
_atom_site_adp_type
_atom_site_occupancy
_atom_site_symmetry_multiplicity
_atom_site_calc_flag
_atom_site_refinement_flags
_atom_site_disorder_assembly
_atom_site_disorder_group
Cl1 Cl 0.21717(4) 0.69730(3) 0.19671(3) 0.02287(9) Uani 1 1 d . . .
Cl2 Cl 0.30797(5) 0.14657(4) 0.00476(3) 0.02636(9) Uani 1 1 d . . .
F1 F -0.16658(9) 0.07318(10) 0.61432(9) 0.02334(17) Uani 1 1 d . . .
O1 O -0.05768(11) 0.48475(11) 0.33627(10) 0.02262(19) Uani 1 1 d . . .
O2 O 0.44801(11) 0.10239(10) 0.66990(10) 0.01799(17) Uani 1 1 d . . .
O3 O 0.52186(11) 0.42977(11) 0.36034(10) 0.02010(18) Uani 1 1 d . . .
N1 N 0.29133(12) 0.33181(12) 0.41566(10) 0.01373(18) Uani 1 1 d . . .
N2 N 0.24471(16) 0.57524(13) 0.00675(12) 0.0231(2) Uani 1 1 d . . .
C1 C -0.07629(15) 0.34918(16) 0.41294(14) 0.0202(2) Uani 1 1 d . . .
H1 H -0.1762 0.3288 0.4058 0.024 Uiso 1 1 calc R . .
C2 C 0.04516(14) 0.21320(14) 0.51672(12) 0.0153(2) Uani 1 1 d . . .
C3 C -0.00997(14) 0.07789(15) 0.62342(14) 0.0176(2) Uani 1 1 d . . .
C4 C 0.08059(16) -0.04841(15) 0.73885(14) 0.0202(2) Uani 1 1 d . . .
H4 H 0.0388 -0.1395 0.8058 0.024 Uiso 1 1 calc R . .
C5 C 0.23533(16) -0.03788(14) 0.75399(13) 0.0197(2) Uani 1 1 d . . .
H5 H 0.2995 -0.1206 0.8346 0.024 Uiso 1 1 calc R . .
C6 C 0.29598(14) 0.09380(14) 0.65094(12) 0.0155(2) Uani 1 1 d . . .
C7 C 0.20775(14) 0.21545(13) 0.52777(12) 0.0133(2) Uani 1 1 d . . .
C8 C 0.44904(15) 0.26933(14) 0.61997(13) 0.0168(2) Uani 1 1 d . . .
H8A H 0.5561 0.2746 0.6402 0.020 Uiso 1 1 calc R . .
H8B H 0.3564 0.3226 0.6738 0.020 Uiso 1 1 calc R . .
C9 C 0.42784(14) 0.35408(13) 0.45352(13) 0.0151(2) Uani 1 1 d . . .
C10 C 0.27977(14) 0.37504(13) 0.26072(12) 0.0139(2) Uani 1 1 d . . .
C11 C 0.25116(15) 0.53548(14) 0.15064(13) 0.0170(2) Uani 1 1 d . . .
C12 C 0.26261(18) 0.45685(16) -0.03626(14) 0.0232(3) Uani 1 1 d . . .
H12 H 0.2578 0.4844 -0.1392 0.028 Uiso 1 1 calc R . .
C13 C 0.28799(15) 0.29492(14) 0.06561(13) 0.0180(2) Uani 1 1 d . . .
C14 C 0.29926(14) 0.25243(14) 0.21594(12) 0.0152(2) Uani 1 1 d . . .
H14 H 0.3199 0.1419 0.2865 0.018 Uiso 1 1 calc R . .

loop_
_atom_site_aniso_label
_atom_site_aniso_U_11
_atom_site_aniso_U_22
_atom_site_aniso_U_33
_atom_site_aniso_U_23
_atom_site_aniso_U_13
_atom_site_aniso_U_12
Cl1 0.03607(18) 0.01233(14) 0.01795(15) -0.00425(11) -0.00593(11) -0.00408(11)
Cl2 0.04245(19) 0.02042(15) 0.01713(15) -0.00989(12) -0.00170(12) -0.00659(13)
F1 0.0177(3) 0.0226(4) 0.0287(4) -0.0075(3) -0.0001(3) -0.0097(3)
O1 0.0198(4) 0.0182(4) 0.0208(4) -0.0021(3) -0.0047(3) -0.0005(3)
O2 0.0189(4) 0.0131(4) 0.0180(4) -0.0013(3) -0.0086(3) -0.0023(3)
O3 0.0190(4) 0.0202(4) 0.0189(4) -0.0040(3) -0.0015(3) -0.0086(3)
N1 0.0153(4) 0.0133(4) 0.0100(4) -0.0017(3) -0.0024(3) -0.0043(3)
N2 0.0355(6) 0.0153(5) 0.0126(5) -0.0013(4) -0.0033(4) -0.0050(4)
C1 0.0148(5) 0.0222(6) 0.0184(5) -0.0041(5) -0.0034(4) -0.0035(4)
C2 0.0152(5) 0.0150(5) 0.0134(5) -0.0042(4) -0.0017(4) -0.0031(4)
C3 0.0159(5) 0.0178(5) 0.0190(5) -0.0076(4) 0.0013(4) -0.0062(4)
C4 0.0238(6) 0.0153(5) 0.0179(5) -0.0032(4) 0.0010(4) -0.0076(4)
C5 0.0242(6) 0.0140(5) 0.0150(5) -0.0005(4) -0.0037(4) -0.0045(4)
C6 0.0169(5) 0.0134(5) 0.0135(5) -0.0032(4) -0.0038(4) -0.0025(4)
C7 0.0157(5) 0.0111(4) 0.0106(4) -0.0023(4) -0.0015(4) -0.0032(4)
C8 0.0194(5) 0.0144(5) 0.0150(5) -0.0029(4) -0.0060(4) -0.0042(4)
C9 0.0152(5) 0.0130(5) 0.0155(5) -0.0046(4) -0.0039(4) -0.0018(4)
C10 0.0147(5) 0.0136(5) 0.0102(5) -0.0021(4) -0.0016(4) -0.0032(4)
C11 0.0230(5) 0.0121(5) 0.0131(5) -0.0029(4) -0.0022(4) -0.0039(4)
C12 0.0350(7) 0.0187(6) 0.0110(5) -0.0030(4) -0.0030(4) -0.0049(5)
C13 0.0235(6) 0.0159(5) 0.0136(5) -0.0063(4) -0.0012(4) -0.0037(4)
C14 0.0159(5) 0.0129(5) 0.0130(5) -0.0030(4) -0.0010(4) -0.0027(4)

loop_
_atom_type_symbol
_atom_type_description
_atom_type_scat_dispersion_real
_atom_type_scat_dispersion_imag
_atom_type_scat_source
C C 0.0033 0.0016 'International Tables Vol C Tables 4.2.6.8 and 6.1.1.4'
H H 0.0000 0.0000 'International Tables Vol C Tables 4.2.6.8 and 6.1.1.4'
O O 0.0106 0.0060 'International Tables Vol C Tables 4.2.6.8 and 6.1.1.4'
F F 0.0171 0.0103 'International Tables Vol C Tables 4.2.6.8 and 6.1.1.4'
Cl Cl 0.1484 0.1585 'International Tables Vol C Tables 4.2.6.8 and 6.1.1.4'
N N 0.0061 0.0033 'International Tables Vol C Tables 4.2.6.8 and 6.1.1.4'

loop_
_geom_angle_atom_site_label_1
_geom_angle_atom_site_label_2
_geom_angle_atom_site_label_3
_geom_angle
_geom_angle_site_symmetry_1
_geom_angle_site_symmetry_3
_geom_angle_publ_flag
C6 O2 C8 110.48(8) . . ?
C9 N1 C7 118.70(9) . . ?
C9 N1 C10 117.86(9) . . ?
C7 N1 C10 119.10(9) . . ?
C11 N2 C12 118.58(10) . . ?
O1 C1 C2 124.86(11) . . ?
O1 C1 H1 117.6 . . ?
C2 C1 H1 117.6 . . ?
C3 C2 C7 116.57(10) . . ?
C3 C2 C1 117.93(10) . . ?
C7 C2 C1 125.15(10) . . ?
F1 C3 C4 117.74(10) . . ?
F1 C3 C2 117.46(10) . . ?
C4 C3 C2 124.78(11) . . ?
C3 C4 C5 117.62(11) . . ?
C3 C4 H4 121.2 . . ?
C5 C4 H4 121.2 . . ?
C6 C5 C4 119.86(11) . . ?
C6 C5 H5 120.1 . . ?
C4 C5 H5 120.1 . . ?
O2 C6 C5 118.63(10) . . ?
O2 C6 C7 119.54(10) . . ?
C5 C6 C7 121.82(11) . . ?
C6 C7 C2 118.97(10) . . ?
C6 C7 N1 117.66(10) . . ?
C2 C7 N1 123.30(10) . . ?
O2 C8 C9 107.65(9) . . ?
O2 C8 H8A 110.2 . . ?
C9 C8 H8A 110.2 . . ?
O2 C8 H8B 110.2 . . ?
C9 C8 H8B 110.2 . . ?
H8A C8 H8B 108.5 . . ?
O3 C9 N1 122.66(10) . . ?
O3 C9 C8 124.33(10) . . ?
N1 C9 C8 112.97(10) . . ?
C14 C10 C11 117.85(10) . . ?
C14 C10 N1 118.70(10) . . ?
C11 C10 N1 123.44(10) . . ?
N2 C11 C10 123.51(11) . . ?
N2 C11 Cl1 115.24(9) . . ?
C10 C11 Cl1 121.23(9) . . ?
N2 C12 C13 121.80(11) . . ?
N2 C12 H12 119.1 . . ?
C13 C12 H12 119.1 . . ?
C14 C13 C12 119.72(11) . . ?
C14 C13 Cl2 120.22(9) . . ?
C12 C13 Cl2 120.05(9) . . ?
C10 C14 C13 118.50(10) . . ?
C10 C14 H14 120.8 . . ?
C13 C14 H14 120.8 . . ?

loop_
_geom_bond_atom_site_label_1
_geom_bond_atom_site_label_2
_geom_bond_distance
_geom_bond_site_symmetry_2
_geom_bond_publ_flag
Cl1 C11 1.7307(12) . ?
Cl2 C13 1.7321(12) . ?
F1 C3 1.3640(13) . ?
O1 C1 1.2133(16) . ?
O2 C6 1.3724(14) . ?
O2 C8 1.4421(14) . ?
O3 C9 1.2146(14) . ?
N1 C9 1.3931(14) . ?
N1 C7 1.4284(14) . ?
N1 C10 1.4326(14) . ?
N2 C11 1.3243(15) . ?
N2 C12 1.3399(17) . ?
C1 C2 1.4805(16) . ?
C1 H1 0.9500 . ?
C2 C3 1.3999(16) . ?
C2 C7 1.4113(15) . ?
C3 C4 1.3765(17) . ?
C4 C5 1.3895(17) . ?
C4 H4 0.9500 . ?
C5 C6 1.3891(16) . ?
C5 H5 0.9500 . ?
C6 C7 1.4007(15) . ?
C8 C9 1.5109(16) . ?
C8 H8A 0.9900 . ?
C8 H8B 0.9900 . ?
C10 C14 1.3874(16) . ?
C10 C11 1.4025(15) . ?
C12 C13 1.3891(17) . ?
C12 H12 0.9500 . ?
C13 C14 1.3888(16) . ?
C14 H14 0.9500 . ?

loop_
_geom_torsion_atom_site_label_1
_geom_torsion_atom_site_label_2
_geom_torsion_atom_site_label_3
_geom_torsion_atom_site_label_4
_geom_torsion
_geom_torsion_site_symmetry_1
_geom_torsion_site_symmetry_2
_geom_torsion_site_symmetry_3
_geom_torsion_site_symmetry_4
_geom_torsion_publ_flag
O1 C1 C2 C3 164.66(13) . . . . ?
O1 C1 C2 C7 -8.3(2) . . . . ?
C7 C2 C3 F1 -179.78(10) . . . . ?
C1 C2 C3 F1 6.70(16) . . . . ?
C7 C2 C3 C4 1.97(18) . . . . ?
C1 C2 C3 C4 -171.56(12) . . . . ?
F1 C3 C4 C5 -175.68(11) . . . . ?
C2 C3 C4 C5 2.57(19) . . . . ?
C3 C4 C5 C6 -2.50(19) . . . . ?
C8 O2 C6 C5 -146.43(11) . . . . ?
C8 O2 C6 C7 34.68(14) . . . . ?
C4 C5 C6 O2 179.01(11) . . . . ?
C4 C5 C6 C7 -2.12(19) . . . . ?
O2 C6 C7 C2 -174.38(10) . . . . ?
C5 C6 C7 C2 6.76(17) . . . . ?
O2 C6 C7 N1 8.45(16) . . . . ?
C5 C6 C7 N1 -170.41(11) . . . . ?
C3 C2 C7 C6 -6.47(16) . . . . ?
C1 C2 C7 C6 166.53(11) . . . . ?
C3 C2 C7 N1 170.53(10) . . . . ?
C1 C2 C7 N1 -16.47(18) . . . . ?
C9 N1 C7 C6 -20.85(15) . . . . ?
C10 N1 C7 C6 135.28(11) . . . . ?
C9 N1 C7 C2 162.12(11) . . . . ?
C10 N1 C7 C2 -41.76(15) . . . . ?
C6 O2 C8 C9 -63.64(12) . . . . ?
C7 N1 C9 O3 167.68(11) . . . . ?
C10 N1 C9 O3 11.26(16) . . . . ?
C7 N1 C9 C8 -10.09(14) . . . . ?
C10 N1 C9 C8 -166.51(9) . . . . ?
O2 C8 C9 O3 -126.23(12) . . . . ?
O2 C8 C9 N1 51.49(12) . . . . ?
C9 N1 C10 C14 112.01(12) . . . . ?
C7 N1 C10 C14 -44.32(14) . . . . ?
C9 N1 C10 C11 -67.37(15) . . . . ?
C7 N1 C10 C11 136.30(12) . . . . ?
C12 N2 C11 C10 1.6(2) . . . . ?
C12 N2 C11 Cl1 -177.15(10) . . . . ?
C14 C10 C11 N2 -1.18(18) . . . . ?
N1 C10 C11 N2 178.20(11) . . . . ?
C14 C10 C11 Cl1 177.45(9) . . . . ?
N1 C10 C11 Cl1 -3.16(16) . . . . ?
C11 N2 C12 C13 -0.2(2) . . . . ?
N2 C12 C13 C14 -1.5(2) . . . . ?
N2 C12 C13 Cl2 179.24(11) . . . . ?
C11 C10 C14 C13 -0.57(16) . . . . ?
N1 C10 C14 C13 -179.98(10) . . . . ?
C12 C13 C14 C10 1.85(18) . . . . ?
Cl2 C13 C14 C10 -178.92(9) . . . . ?

loop_
_cod_related_entry_id
_cod_related_entry_database
_cod_related_entry_code
1 ChemSpider 30659309
